data_7231150
loop_
_publ_author_name
'Shrivastava, Ashutosh'
'Negi, Lalita'
'Das, Dinabandhu'

_publ_section_title
;
 Area negative thermal expansion in a mixed metal mixed organic MOF:
 &#x201C;elevator-platform&#x201D; mechanism induced by O--H&#x22EF;O
 hydrogen bonding
;
_journal_issue 33
_journal_name_full CrystEngComm
_journal_page_first 4719
_journal_paper_doi 10.1039/C8CE00939B
_journal_volume 20
_journal_year 2018
_chemical_formula_moiety 'C22 H26 Co N2 O20 Zn2, 4(H2 O)'
_chemical_formula_sum 'C22 H34 Co N2 O24 Zn2'
_chemical_formula_weight 900.18
_space_group_crystal_system triclinic
_space_group_IT_number 2
_space_group_name_Hall '-P 1'
_space_group_name_H-M_alt 'P -1'
_symmetry_space_group_name_Hall '-P 1'
_symmetry_space_group_name_H-M 'P -1'
_atom_sites_solution_hydrogens mixed
_audit_creation_method SHELXL-2018/3
_audit_update_record
;
2018-07-02 deposited with the CCDC.
2018-07-16 downloaded from the CCDC.
;
_cell_angle_alpha 87.751(2)
_cell_angle_beta 88.834(2)
_cell_angle_gamma 83.063(2)
_cell_formula_units_Z 1
_cell_length_a 7.4917(3)
_cell_length_b 10.1964(5)
_cell_length_c 10.7392(5)
_cell_measurement_reflns_used 9891
_cell_measurement_temperature 100(2)
_cell_measurement_theta_max 28.31
_cell_measurement_theta_min 2.74
_cell_volume 813.62(6)
_computing_cell_refinement 'Bruker SAINT'
_computing_data_collection 'Bruker APEX III'
_computing_data_reduction 'Bruker SAINT'
_computing_molecular_graphics 'X-Seed (Barbour 2017)'
_computing_structure_refinement 'SHELXL-2018/3 (Sheldrick, 2018)'
_computing_structure_solution 'SHELXT 2014/5 (Sheldrick, 2014)'
_diffrn_ambient_temperature 100(2)
_diffrn_measured_fraction_theta_full 0.999
_diffrn_measured_fraction_theta_max 0.999
_diffrn_measurement_device_type 'Bruker APEX-III CMOS detector'
_diffrn_measurement_method 'phi and omega scans'
_diffrn_radiation_type MoK\a
_diffrn_radiation_wavelength 0.71073
_diffrn_reflns_av_R_equivalents 0.0228
_diffrn_reflns_av_unetI/netI 0.0125
_diffrn_reflns_Laue_measured_fraction_full 0.999
_diffrn_reflns_Laue_measured_fraction_max 0.999
_diffrn_reflns_limit_h_max 9
_diffrn_reflns_limit_h_min -9
_diffrn_reflns_limit_k_max 13
_diffrn_reflns_limit_k_min -13
_diffrn_reflns_limit_l_max 14
_diffrn_reflns_limit_l_min -14
_diffrn_reflns_number 32358
_diffrn_reflns_point_group_measured_fraction_full 0.999
_diffrn_reflns_point_group_measured_fraction_max 0.999
_diffrn_reflns_theta_full 25.000
_diffrn_reflns_theta_max 28.320
_diffrn_reflns_theta_min 2.716
_diffrn_source microfocus
_exptl_absorpt_coefficient_mu 2.068
_exptl_absorpt_correction_type multi-scan
_exptl_absorpt_process_details SADABS
_exptl_crystal_colour pink
_exptl_crystal_density_diffrn 1.837
_exptl_crystal_density_meas ?
_exptl_crystal_description block
_exptl_crystal_F_000 459
_exptl_crystal_size_max 0.350
_exptl_crystal_size_mid 0.270
_exptl_crystal_size_min 0.260
_exptl_transmission_factor_max 0.7457
_exptl_transmission_factor_min 0.6169
_refine_diff_density_max 0.715
_refine_diff_density_min -0.705
_refine_diff_density_rms 0.073
_refine_ls_extinction_coef 0.0108(8)
_refine_ls_extinction_expression Fc^*^=kFc[1+0.001xFc^2^\l^3^/sin(2\q)]^-1/4^
_refine_ls_extinction_method 'SHELXL-2018/3 (Sheldrick 2018)'
_refine_ls_goodness_of_fit_ref 1.031
_refine_ls_hydrogen_treatment mixed
_refine_ls_matrix_type full
_refine_ls_number_parameters 281
_refine_ls_number_reflns 4040
_refine_ls_number_restraints 0
_refine_ls_restrained_S_all 1.031
_refine_ls_R_factor_all 0.0227
_refine_ls_R_factor_gt 0.0218
_refine_ls_shift/su_max 0.001
_refine_ls_shift/su_mean 0.000
_refine_ls_structure_factor_coef Fsqd
_refine_ls_weighting_details 'w=1/[\s^2^(Fo^2^)+(0.0255P)^2^+1.2806P] where P=(Fo^2^+2Fc^2^)/3'
_refine_ls_weighting_scheme calc
_refine_ls_wR_factor_gt 0.0585
_refine_ls_wR_factor_ref 0.0592
_reflns_Friedel_coverage 0.000
_reflns_number_gt 3901
_reflns_number_total 4040
_reflns_threshold_expression 'I > 2\s(I)'
_cod_data_source_file c8ce00939b2.cif
_cod_data_source_block 1_100K
_cod_depositor_comments
;
The following automatic conversions were performed:

'_exptl_crystal_density_meas' value 'not measured' was changed to '?'
- the value is perceived as not measured.

Automatic conversion script
Id: cif_fix_values 4973 2017-02-22 13:04:09Z antanas 

 Adding full bibliography for 7231150--7231161.cif.
;
_cod_database_code 7231150
_shelx_shelxl_version_number 2018/3
_shelx_space_group_comment
;
The symmetry employed for this shelxl refinement is uniquely defined
by the following loop, which should always be used as a source of
symmetry information in preference to the above space-group names.
They are only intended as comments.
;
_shelx_estimated_absorpt_t_min 0.531
_shelx_estimated_absorpt_t_max 0.615

loop_
_space_group_symop_operation_xyz
'x, y, z'
'-x, -y, -z'

loop_
_atom_site_label
_atom_site_type_symbol
_atom_site_fract_x
_atom_site_fract_y
_atom_site_fract_z
_atom_site_U_iso_or_equiv
_atom_site_adp_type
_atom_site_occupancy
_atom_site_site_symmetry_order
_atom_site_calc_flag
_atom_site_refinement_flags_posn
_atom_site_refinement_flags_adp
_atom_site_refinement_flags_occupancy
C1 C 0.2531(2) 0.57001(14) 0.45240(14) 0.0057(3) Uani 1 1 d . . .
C2 C 0.2262(2) 0.46479(15) 0.37839(14) 0.0059(3) Uani 1 1 d . . .
H2 H 0.197231 0.480952 0.293004 0.007 Uiso 1 1 calc R U .
C3 C 0.2416(2) 0.33593(14) 0.42938(14) 0.0050(3) Uani 1 1 d . . .
C4 C 0.2826(2) 0.31273(15) 0.55505(14) 0.0056(3) Uani 1 1 d . . .
H4 H 0.294006 0.225021 0.589733 0.007 Uiso 1 1 calc R U .
C5 C 0.3069(2) 0.41749(15) 0.63001(14) 0.0052(3) Uani 1 1 d . . .
C6 C 0.2936(2) 0.54547(15) 0.57765(14) 0.0060(3) Uani 1 1 d . . .
H6 H 0.312337 0.616861 0.628136 0.007 Uiso 1 1 calc R U .
C7 C 0.2409(2) 0.70845(15) 0.39836(14) 0.0064(3) Uani 1 1 d . . .
C8 C 0.21271(19) 0.22433(14) 0.34691(14) 0.0050(3) Uani 1 1 d . . .
C9 C 0.35018(19) 0.39319(15) 0.76599(14) 0.0052(3) Uani 1 1 d . . .
C10 C -0.0775(2) -0.07038(15) 0.08876(14) 0.0075(3) Uani 1 1 d . . .
H10 H -0.135557 -0.121280 0.149663 0.009 Uiso 1 1 calc R U .
C11 C 0.1530(2) 0.04661(15) 0.02824(14) 0.0073(3) Uani 1 1 d . . .
H11 H 0.262273 0.080623 0.045163 0.009 Uiso 1 1 calc R U .
N1 N 0.07511(18) -0.02329(13) 0.11784(12) 0.0061(2) Uani 1 1 d . . .
O1 O 0.21185(16) 0.73004(11) 0.28324(10) 0.0087(2) Uani 1 1 d . . .
O2 O 0.25762(16) 0.80353(11) 0.46696(11) 0.0093(2) Uani 1 1 d . . .
O3 O 0.19680(15) 0.24765(11) 0.23238(10) 0.0078(2) Uani 1 1 d . . .
O4 O 0.20350(15) 0.11096(11) 0.39924(10) 0.0075(2) Uani 1 1 d . . .
O5 O 0.35732(15) 0.27773(11) 0.81246(10) 0.0076(2) Uani 1 1 d . . .
O6 O 0.37623(15) 0.49350(11) 0.82615(10) 0.0072(2) Uani 1 1 d . . .
O7 O 0.43899(16) -0.04893(12) 0.23014(11) 0.0091(2) Uani 1 1 d . . .
O8 O -0.07314(16) -0.06095(12) 0.36789(12) 0.0084(2) Uani 1 1 d . . .
O9 O 0.74429(16) 0.41007(12) 0.92568(12) 0.0095(2) Uani 1 1 d . . .
O10 O 0.44020(17) 0.31218(11) 1.05236(12) 0.0086(2) Uani 1 1 d . . .
O11 O 0.14897(17) 0.72062(13) 0.85352(11) 0.0120(2) Uani 1 1 d . . .
O12 O 0.65383(17) 0.12779(12) 0.30240(12) 0.0118(2) Uani 1 1 d . . .
Zn1 Zn 0.18621(2) -0.05680(2) 0.30222(2) 0.00688(6) Uani 1 1 d . . .
Co1 Co 0.500000 0.500000 1.000000 0.00314(7) Uani 1 2 d S . P
H7A H 0.496(4) 0.002(3) 0.253(2) 0.022(6) Uiso 1 1 d . . .
H7B H 0.502(3) -0.118(3) 0.224(2) 0.016(6) Uiso 1 1 d . . .
H8A H -0.144(3) -0.005(2) 0.349(2) 0.011(5) Uiso 1 1 d . . .
H8B H -0.090(3) -0.080(3) 0.432(3) 0.021(7) Uiso 1 1 d . . .
H9A H 0.746(4) 0.378(3) 0.863(3) 0.026(7) Uiso 1 1 d . . .
H9B H 0.787(4) 0.367(3) 0.977(3) 0.021(6) Uiso 1 1 d . . .
H10A H 0.401(4) 0.292(3) 0.995(3) 0.031(8) Uiso 1 1 d . . .
H10B H 0.369(4) 0.304(3) 1.105(3) 0.027(7) Uiso 1 1 d . . .
H11A H 0.047(4) 0.725(3) 0.826(3) 0.031(7) Uiso 1 1 d . . .
H11B H 0.204(4) 0.647(3) 0.833(2) 0.026(7) Uiso 1 1 d . . .
H12A H 0.663(4) 0.159(3) 0.366(3) 0.030(7) Uiso 1 1 d . . .
H12B H 0.702(4) 0.173(3) 0.249(3) 0.029(7) Uiso 1 1 d . . .

loop_
_atom_site_aniso_label
_atom_site_aniso_U_11
_atom_site_aniso_U_22
_atom_site_aniso_U_33
_atom_site_aniso_U_23
_atom_site_aniso_U_13
_atom_site_aniso_U_12
C1 0.0077(6) 0.0034(6) 0.0058(6) 0.0006(5) 0.0007(5) -0.0005(5)
C2 0.0080(6) 0.0052(7) 0.0048(6) 0.0000(5) -0.0008(5) -0.0013(5)
C3 0.0068(6) 0.0041(6) 0.0043(6) -0.0012(5) 0.0001(5) -0.0017(5)
C4 0.0074(6) 0.0041(6) 0.0055(6) 0.0001(5) -0.0003(5) -0.0012(5)
C5 0.0063(6) 0.0055(6) 0.0040(6) -0.0005(5) -0.0006(5) -0.0012(5)
C6 0.0081(7) 0.0046(6) 0.0054(7) -0.0019(5) -0.0005(5) -0.0016(5)
C7 0.0075(6) 0.0041(6) 0.0074(7) 0.0001(5) 0.0001(5) -0.0004(5)
C8 0.0050(6) 0.0046(6) 0.0058(6) -0.0014(5) 0.0003(5) -0.0015(5)
C9 0.0047(6) 0.0065(7) 0.0045(6) -0.0013(5) -0.0003(5) -0.0008(5)
C10 0.0102(7) 0.0068(7) 0.0058(7) 0.0007(5) 0.0005(5) -0.0032(5)
C11 0.0084(7) 0.0071(7) 0.0070(7) -0.0004(5) -0.0004(5) -0.0036(5)
N1 0.0092(6) 0.0043(6) 0.0050(6) 0.0000(4) -0.0002(4) -0.0014(4)
O1 0.0158(6) 0.0048(5) 0.0052(5) 0.0010(4) -0.0004(4) -0.0005(4)
O2 0.0165(6) 0.0029(5) 0.0085(5) -0.0011(4) -0.0022(4) -0.0012(4)
O3 0.0122(5) 0.0081(5) 0.0036(5) -0.0005(4) -0.0009(4) -0.0033(4)
O4 0.0144(5) 0.0032(5) 0.0054(5) -0.0008(4) 0.0008(4) -0.0033(4)
O5 0.0125(5) 0.0045(5) 0.0057(5) 0.0007(4) -0.0010(4) -0.0011(4)
O6 0.0125(5) 0.0048(5) 0.0046(5) -0.0012(4) -0.0033(4) -0.0012(4)
O7 0.0079(5) 0.0052(5) 0.0146(6) -0.0027(4) 0.0002(4) -0.0012(4)
O8 0.0097(5) 0.0096(6) 0.0056(5) 0.0018(4) 0.0010(4) -0.0012(4)
O9 0.0123(5) 0.0107(6) 0.0048(5) -0.0017(5) -0.0003(4) 0.0019(4)
O10 0.0137(6) 0.0080(5) 0.0050(5) 0.0000(4) 0.0004(4) -0.0049(4)
O11 0.0119(6) 0.0117(6) 0.0115(6) -0.0017(4) -0.0025(4) 0.0028(5)
O12 0.0164(6) 0.0101(5) 0.0098(6) -0.0024(5) -0.0017(5) -0.0049(4)
Zn1 0.01003(10) 0.00475(9) 0.00598(10) -0.00051(6) -0.00087(6) -0.00117(6)
Co1 0.00617(13) 0.00198(13) 0.00149(13) -0.00032(9) -0.00083(9) -0.00120(9)

loop_
_atom_type_symbol
_atom_type_description
_atom_type_scat_dispersion_real
_atom_type_scat_dispersion_imag
_atom_type_scat_source
C C 0.0033 0.0016 'International Tables Vol C Tables 4.2.6.8 and 6.1.1.4'
H H 0.0000 0.0000 'International Tables Vol C Tables 4.2.6.8 and 6.1.1.4'
N N 0.0061 0.0033 'International Tables Vol C Tables 4.2.6.8 and 6.1.1.4'
O O 0.0106 0.0060 'International Tables Vol C Tables 4.2.6.8 and 6.1.1.4'
Zn Zn 0.2839 1.4301 'International Tables Vol C Tables 4.2.6.8 and 6.1.1.4'
Co Co 0.3494 0.9721 'International Tables Vol C Tables 4.2.6.8 and 6.1.1.4'

loop_
_geom_angle_atom_site_label_1
_geom_angle_atom_site_label_2
_geom_angle_atom_site_label_3
_geom_angle
_geom_angle_site_symmetry_1
_geom_angle_site_symmetry_3
C6 C1 C2 119.42(13) . .
C6 C1 C7 119.72(13) . .
C2 C1 C7 120.86(13) . .
C3 C2 C1 120.25(14) . .
C3 C2 H2 119.9 . .
C1 C2 H2 119.9 . .
C4 C3 C2 119.71(14) . .
C4 C3 C8 121.29(13) . .
C2 C3 C8 119.00(13) . .
C5 C4 C3 120.38(14) . .
C5 C4 H4 119.8 . .
C3 C4 H4 119.8 . .
C6 C5 C4 119.38(13) . .
C6 C5 C9 119.97(13) . .
C4 C5 C9 120.64(13) . .
C1 C6 C5 120.85(14) . .
C1 C6 H6 119.6 . .
C5 C6 H6 119.6 . .
O2 C7 O1 119.85(14) . .
O2 C7 C1 120.42(14) . .
O1 C7 C1 119.72(13) . .
O2 C7 Zn1 61.92(8) . 1_565
O1 C7 Zn1 58.17(8) . 1_565
C1 C7 Zn1 174.19(11) . 1_565
O3 C8 O4 123.65(14) . .
O3 C8 C3 118.87(13) . .
O4 C8 C3 117.47(13) . .
O5 C9 O6 124.40(14) . .
O5 C9 C5 119.17(13) . .
O6 C9 C5 116.42(13) . .
N1 C10 C11 121.63(14) . 2
N1 C10 H10 119.2 . .
C11 C10 H10 119.2 2 .
N1 C11 C10 121.44(14) . 2
N1 C11 H11 119.3 . .
C10 C11 H11 119.3 2 .
C10 N1 C11 116.93(13) . .
C10 N1 Zn1 120.99(10) . .
C11 N1 Zn1 122.07(10) . .
C7 O1 Zn1 92.21(9) . 1_565
C7 O2 Zn1 88.60(9) . 1_565
C8 O4 Zn1 123.41(10) . .
C9 O6 Co1 128.60(10) . .
Zn1 O7 H7A 120(2) . .
Zn1 O7 H7B 117.0(17) . .
H7A O7 H7B 108(3) . .
Zn1 O8 H8A 118.9(18) . .
Zn1 O8 H8B 120(2) . .
H8A O8 H8B 108(3) . .
Co1 O9 H9A 120(2) . .
Co1 O9 H9B 106(2) . .
H9A O9 H9B 114(3) . .
Co1 O10 H10A 102(2) . .
Co1 O10 H10B 119(2) . .
H10A O10 H10B 106(3) . .
H11A O11 H11B 107(3) . .
H12A O12 H12B 107(3) . .
O7 Zn1 O4 90.58(5) . .
O7 Zn1 O8 177.53(5) . .
O4 Zn1 O8 89.80(5) . .
O7 Zn1 N1 90.33(5) . .
O4 Zn1 N1 115.23(5) . .
O8 Zn1 N1 87.30(5) . .
O7 Zn1 O1 91.21(5) . 1_545
O4 Zn1 O1 153.35(4) . 1_545
O8 Zn1 O1 89.55(5) . 1_545
N1 Zn1 O1 91.35(5) . 1_545
O7 Zn1 O2 98.52(5) . 1_545
O4 Zn1 O2 94.43(4) . 1_545
O8 Zn1 O2 83.88(5) . 1_545
N1 Zn1 O2 149.02(4) . 1_545
O1 Zn1 O2 59.03(4) 1_545 1_545
O7 Zn1 C7 97.15(5) . 1_545
O4 Zn1 C7 123.91(5) . 1_545
O8 Zn1 C7 84.66(5) . 1_545
N1 Zn1 C7 120.15(5) . 1_545
O1 Zn1 C7 29.62(5) 1_545 1_545
O2 Zn1 C7 29.49(4) 1_545 1_545
O10 Co1 O10 180.0 . 2_667
O10 Co1 O9 87.61(5) . .
O10 Co1 O9 92.39(5) 2_667 .
O10 Co1 O9 92.39(5) . 2_667
O10 Co1 O9 87.61(5) 2_667 2_667
O9 Co1 O9 180.0 . 2_667
O10 Co1 O6 91.89(5) . .
O10 Co1 O6 88.11(5) 2_667 .
O9 Co1 O6 90.56(5) . .
O9 Co1 O6 89.44(5) 2_667 .
O10 Co1 O6 88.11(5) . 2_667
O10 Co1 O6 91.89(5) 2_667 2_667
O9 Co1 O6 89.44(5) . 2_667
O9 Co1 O6 90.56(5) 2_667 2_667
O6 Co1 O6 180.0 . 2_667

loop_
_geom_bond_atom_site_label_1
_geom_bond_atom_site_label_2
_geom_bond_distance
_geom_bond_site_symmetry_2
C1 C6 1.391(2) .
C1 C2 1.396(2) .
C1 C7 1.498(2) .
C2 C3 1.396(2) .
C2 H2 0.9500 .
C3 C4 1.395(2) .
C3 C8 1.507(2) .
C4 C5 1.394(2) .
C4 H4 0.9500 .
C5 C6 1.394(2) .
C5 C9 1.507(2) .
C6 H6 0.9500 .
C7 O2 1.2600(19) .
C7 O1 1.2658(19) .
C7 Zn1 2.5591(15) 1_565
C8 O3 1.2489(18) .
C8 O4 1.2743(18) .
C9 O5 1.2561(19) .
C9 O6 1.2676(18) .
C10 N1 1.340(2) .
C10 C11 1.389(2) 2
C10 H10 0.9500 .
C11 N1 1.3411(19) .
C11 H11 0.9500 .
N1 Zn1 2.1624(13) .
O1 Zn1 2.1760(11) 1_565
O2 Zn1 2.2585(11) 1_565
O4 Zn1 2.0560(11) .
O6 Co1 2.1083(11) .
O7 Zn1 2.0406(12) .
O7 H7A 0.76(3) .
O7 H7B 0.80(3) .
O8 Zn1 2.0582(12) .
O8 H8A 0.75(3) .
O8 H8B 0.71(3) .
O9 Co1 2.1023(12) .
O9 H9A 0.76(3) .
O9 H9B 0.74(3) .
O10 Co1 2.0729(12) .
O10 H10A 0.74(3) .
O10 H10B 0.78(3) .
O11 H11A 0.82(3) .
O11 H11B 0.84(3) .
O12 H12A 0.78(3) .
O12 H12B 0.83(3) .
